data_7129021
loop_
_publ_author_name
'Deka, Jugal Kishore Rai'
'Kalita, Debajit'
'Sahariah, Biswajit'
'Sarma, Bani Kanta'

_publ_section_title
;
 n<sub>N</sub> \\rightarrow \p*<sub>Ar</sub> interactions stabilize the
 <i>E</i>-ac isomers of arylhydrazides and facilitate their
 S<sub>N</sub>Ar autocyclizations.
;
_journal_issue 85
_journal_name_full 'Chemical communications (Cambridge, England)'
_journal_page_first 11236
_journal_page_last 11239
_journal_paper_doi 10.1039/d1cc04533d
_journal_volume 57
_journal_year 2021
_chemical_formula_moiety 'C11 H13 N3 O'
_chemical_formula_sum 'C11 H13 N3 O'
_chemical_formula_weight 203.24
_chemical_name_systematic 4-cyano-N,N',N'-trimethylbenzohydrazide
_space_group_crystal_system monoclinic
_space_group_IT_number 14
_space_group_name_Hall '-P 2yn'
_space_group_name_H-M_alt 'P 1 21/n 1'
_atom_sites_solution_hydrogens geom
_audit_creation_method SHELXL-2018/3
_audit_update_record
;
2021-07-01 deposited with the CCDC.	2021-09-28 downloaded from the CCDC.
;
_cell_angle_alpha 90
_cell_angle_beta 90.580(2)
_cell_angle_gamma 90
_cell_formula_units_Z 4
_cell_length_a 6.6018(4)
_cell_length_b 13.8377(10)
_cell_length_c 12.6315(8)
_cell_measurement_reflns_used 2986
_cell_measurement_temperature 299(2)
_cell_measurement_theta_max 25.91
_cell_measurement_theta_min 3.23
_cell_volume 1153.88(13)
_computing_cell_refinement 'Bruker SAINT'
_computing_data_collection 'Bruker APEX2'
_computing_data_reduction 'Bruker SAINT'
_computing_molecular_graphics 'Bruker SHELXTL'
_computing_publication_material 'Bruker SHELXTL'
_computing_structure_refinement 'SHELXL-2018/3 (Sheldrick, 2018)'
_computing_structure_solution 'SHELXT 2014/5 (Sheldrick, 2014)'
_diffrn_ambient_temperature 299(2)
_diffrn_measured_fraction_theta_full 0.999
_diffrn_measured_fraction_theta_max 0.999
_diffrn_measurement_device_type 'Bruker APEX-II CCD'
_diffrn_measurement_method '\f and \w scans'
_diffrn_radiation_type MoK\a
_diffrn_radiation_wavelength 0.71073
_diffrn_reflns_av_R_equivalents 0.0310
_diffrn_reflns_av_unetI/netI 0.0223
_diffrn_reflns_Laue_measured_fraction_full 0.999
_diffrn_reflns_Laue_measured_fraction_max 0.999
_diffrn_reflns_limit_h_max 8
_diffrn_reflns_limit_h_min -8
_diffrn_reflns_limit_k_max 17
_diffrn_reflns_limit_k_min -14
_diffrn_reflns_limit_l_max 15
_diffrn_reflns_limit_l_min -15
_diffrn_reflns_number 10384
_diffrn_reflns_point_group_measured_fraction_full 0.999
_diffrn_reflns_point_group_measured_fraction_max 0.999
_diffrn_reflns_theta_full 25.242
_diffrn_reflns_theta_max 26.019
_diffrn_reflns_theta_min 2.183
_diffrn_source X-ray
_exptl_absorpt_coefficient_mu 0.078
_exptl_absorpt_correction_T_max 0.9705
_exptl_absorpt_correction_T_min 0.8536
_exptl_absorpt_correction_type multi-scan
_exptl_absorpt_process_details SADABS
_exptl_crystal_colour colourless
_exptl_crystal_density_diffrn 1.170
_exptl_crystal_description rod
_exptl_crystal_F_000 432
_exptl_crystal_size_max 0.236
_exptl_crystal_size_mid 0.099
_exptl_crystal_size_min 0.066
_refine_diff_density_max 0.175
_refine_diff_density_min -0.161
_refine_diff_density_rms 0.032
_refine_ls_extinction_coef 0.021(5)
_refine_ls_extinction_expression Fc^*^=kFc[1+0.001xFc^2^\l^3^/sin(2\q)]^-1/4^
_refine_ls_extinction_method 'SHELXL-2018/3 (Sheldrick 2018)'
_refine_ls_goodness_of_fit_ref 1.090
_refine_ls_hydrogen_treatment constr
_refine_ls_matrix_type full
_refine_ls_number_parameters 140
_refine_ls_number_reflns 2272
_refine_ls_number_restraints 0
_refine_ls_restrained_S_all 1.090
_refine_ls_R_factor_all 0.0655
_refine_ls_R_factor_gt 0.0456
_refine_ls_shift/su_max 0.000
_refine_ls_shift/su_mean 0.000
_refine_ls_structure_factor_coef Fsqd
_refine_ls_weighting_details 'w=1/[\s^2^(Fo^2^)+(0.0553P)^2^+0.3477P] where P=(Fo^2^+2Fc^2^)/3'
_refine_ls_weighting_scheme calc
_refine_ls_wR_factor_gt 0.1245
_refine_ls_wR_factor_ref 0.1410
_reflns_Friedel_coverage 0.000
_reflns_number_gt 1688
_reflns_number_total 2272
_reflns_threshold_expression 'I > 2\s(I)'
_cod_data_source_file d1cc04533d2.cif
_cod_data_source_block JD-CNPh-NMe-N(Me)2
_cod_depositor_comments
;
The following automatic conversions were performed:

data item '_exptl_absorpt_correction_type' value 'Multi-scan' was
changed to 'multi-scan' in accordance with the
/home/data/users/saulius/crontab/automatic-downloads/rss-feeds/RSC/lib/dictionaries/cif_core.dic
dictionary named 'cif_core.dic' version 2.4.2 last updated on
2011-04-26.

Automatic conversion script
Id: cif_fix_values 7556 2019-12-06 15:28:31Z antanas 

 Adding full bibliography for 7129017--7129022.cif.
;
_cod_original_sg_symbol_H-M 'P 21/n'
_cod_database_code 7129021
_shelx_shelxl_version_number 2018/3
_shelx_space_group_comment
;
The symmetry employed for this shelxl refinement is uniquely defined
by the following loop, which should always be used as a source of
symmetry information in preference to the above space-group names.
They are only intended as comments.
;
_shelx_estimated_absorpt_t_min 0.982
_shelx_estimated_absorpt_t_max 0.995

loop_
_space_group_symop_operation_xyz
'x, y, z'
'-x+1/2, y+1/2, -z+1/2'
'-x, -y, -z'
'x-1/2, -y-1/2, z-1/2'

loop_
_atom_site_label
_atom_site_type_symbol
_atom_site_fract_x
_atom_site_fract_y
_atom_site_fract_z
_atom_site_U_iso_or_equiv
_atom_site_adp_type
_atom_site_occupancy
_atom_site_site_symmetry_order
_atom_site_calc_flag
_atom_site_refinement_flags_posn
_atom_site_refinement_flags_adp
_atom_site_refinement_flags_occupancy
_atom_site_disorder_assembly
_atom_site_disorder_group
O1 O 0.6447(2) 0.67099(10) 0.84478(9) 0.0579(4) Uani 1 1 d . . . . .
N2 N 0.6446(3) 0.53349(11) 0.75075(11) 0.0540(4) Uani 1 1 d . . . . .
N3 N 0.6286(3) 0.49229(11) 0.64881(12) 0.0580(5) Uani 1 1 d . . . . .
C5 C 0.6408(3) 0.68668(12) 0.65794(12) 0.0420(4) Uani 1 1 d . . . . .
C8 C 0.6429(3) 0.62961(13) 0.75897(12) 0.0441(4) Uani 1 1 d . . . . .
C2 C 0.6385(3) 0.80168(13) 0.47932(14) 0.0505(5) Uani 1 1 d . . . . .
C6 C 0.8140(3) 0.69645(13) 0.59839(14) 0.0506(5) Uani 1 1 d . . . . .
H6 H 0.931557 0.664053 0.618608 0.061 Uiso 1 1 calc R U . . .
C7 C 0.8136(3) 0.75379(14) 0.50937(14) 0.0539(5) Uani 1 1 d . . . . .
H7 H 0.930649 0.760283 0.469619 0.065 Uiso 1 1 calc R U . . .
C4 C 0.4673(3) 0.73599(15) 0.62856(14) 0.0553(5) Uani 1 1 d . . . . .
H4 H 0.351527 0.730978 0.669572 0.066 Uiso 1 1 calc R U . . .
C3 C 0.4647(3) 0.79261(16) 0.53878(15) 0.0601(5) Uani 1 1 d . . . . .
H3 H 0.346713 0.824557 0.518278 0.072 Uiso 1 1 calc R U . . .
N1 N 0.6380(3) 0.90669(18) 0.31022(17) 0.0908(7) Uani 1 1 d . . . . .
C1 C 0.6372(3) 0.86067(17) 0.38507(16) 0.0647(6) Uani 1 1 d . . . . .
C9 C 0.6463(4) 0.47314(18) 0.84520(18) 0.0828(7) Uani 1 1 d . . . . .
H9A H 0.722583 0.504660 0.900318 0.124 Uiso 1 1 calc R U . . .
H9B H 0.707571 0.412005 0.829256 0.124 Uiso 1 1 calc R U . . .
H9C H 0.509836 0.462979 0.868278 0.124 Uiso 1 1 calc R U . . .
C10 C 0.4374(4) 0.4420(2) 0.6347(2) 0.0875(8) Uani 1 1 d . . . . .
H10A H 0.434996 0.386107 0.679663 0.131 Uiso 1 1 calc R U . . .
H10B H 0.422588 0.422321 0.562179 0.131 Uiso 1 1 calc R U . . .
H10C H 0.328008 0.484398 0.652975 0.131 Uiso 1 1 calc R U . . .
C11 C 0.8046(5) 0.43235(19) 0.6244(2) 0.0926(9) Uani 1 1 d . . . . .
H11A H 0.926302 0.468902 0.636364 0.139 Uiso 1 1 calc R U . . .
H11B H 0.797633 0.412516 0.551627 0.139 Uiso 1 1 calc R U . . .
H11C H 0.805400 0.376304 0.669195 0.139 Uiso 1 1 calc R U . . .

loop_
_atom_site_aniso_label
_atom_site_aniso_U_11
_atom_site_aniso_U_22
_atom_site_aniso_U_33
_atom_site_aniso_U_23
_atom_site_aniso_U_13
_atom_site_aniso_U_12
O1 0.0721(9) 0.0620(9) 0.0394(7) -0.0105(6) -0.0034(6) 0.0023(7)
N2 0.0789(11) 0.0416(9) 0.0413(8) 0.0031(7) -0.0084(7) -0.0001(7)
N3 0.0793(11) 0.0432(9) 0.0512(9) -0.0084(7) -0.0029(7) -0.0007(8)
C5 0.0511(10) 0.0366(9) 0.0382(8) -0.0054(7) -0.0033(7) -0.0029(7)
C8 0.0480(9) 0.0460(10) 0.0382(9) -0.0037(7) -0.0034(7) 0.0004(7)
C2 0.0633(11) 0.0458(10) 0.0422(9) 0.0030(8) -0.0057(8) -0.0080(8)
C6 0.0521(10) 0.0487(11) 0.0509(10) 0.0033(8) -0.0003(8) 0.0032(8)
C7 0.0583(11) 0.0533(11) 0.0503(10) 0.0015(9) 0.0050(8) -0.0057(9)
C4 0.0500(10) 0.0652(13) 0.0508(10) 0.0085(9) 0.0014(8) 0.0034(9)
C3 0.0581(12) 0.0660(13) 0.0562(11) 0.0114(10) -0.0085(9) 0.0056(10)
N1 0.0780(14) 0.1165(19) 0.0779(14) 0.0462(13) -0.0040(10) -0.0032(12)
C1 0.0663(13) 0.0710(14) 0.0566(12) 0.0146(11) -0.0055(9) -0.0065(11)
C9 0.125(2) 0.0624(14) 0.0609(13) 0.0217(11) -0.0091(13) 0.0001(14)
C10 0.107(2) 0.0772(17) 0.0778(16) -0.0190(13) -0.0071(14) -0.0257(15)
C11 0.116(2) 0.0662(16) 0.0955(19) -0.0131(14) 0.0108(16) 0.0240(15)

loop_
_atom_type_symbol
_atom_type_description
_atom_type_scat_dispersion_real
_atom_type_scat_dispersion_imag
_atom_type_scat_source
C C 0.0033 0.0016 'International Tables Vol C Tables 4.2.6.8 and 6.1.1.4'
H H 0.0000 0.0000 'International Tables Vol C Tables 4.2.6.8 and 6.1.1.4'
N N 0.0061 0.0033 'International Tables Vol C Tables 4.2.6.8 and 6.1.1.4'
O O 0.0106 0.0060 'International Tables Vol C Tables 4.2.6.8 and 6.1.1.4'

loop_
_geom_angle_atom_site_label_1
_geom_angle_atom_site_label_2
_geom_angle_atom_site_label_3
_geom_angle
_geom_angle_site_symmetry_1
_geom_angle_site_symmetry_3
_geom_angle_publ_flag
C8 N2 N3 118.24(14) . . ?
C8 N2 C9 120.53(16) . . ?
N3 N2 C9 121.05(17) . . ?
N2 N3 C10 111.27(17) . . ?
N2 N3 C11 111.66(17) . . ?
C10 N3 C11 113.2(2) . . ?
C4 C5 C6 119.61(16) . . ?
C4 C5 C8 119.30(15) . . ?
C6 C5 C8 120.90(15) . . ?
O1 C8 N2 122.31(16) . . ?
O1 C8 C5 120.40(16) . . ?
N2 C8 C5 117.29(14) . . ?
C7 C2 C3 120.23(17) . . ?
C7 C2 C1 119.70(18) . . ?
C3 C2 C1 120.07(18) . . ?
C7 C6 C5 120.45(17) . . ?
C7 C6 H6 119.8 . . ?
C5 C6 H6 119.8 . . ?
C6 C7 C2 119.67(18) . . ?
C6 C7 H7 120.2 . . ?
C2 C7 H7 120.2 . . ?
C3 C4 C5 120.35(18) . . ?
C3 C4 H4 119.8 . . ?
C5 C4 H4 119.8 . . ?
C4 C3 C2 119.66(18) . . ?
C4 C3 H3 120.2 . . ?
C2 C3 H3 120.2 . . ?
N1 C1 C2 179.2(3) . . ?
N2 C9 H9A 109.5 . . ?
N2 C9 H9B 109.5 . . ?
H9A C9 H9B 109.5 . . ?
N2 C9 H9C 109.5 . . ?
H9A C9 H9C 109.5 . . ?
H9B C9 H9C 109.5 . . ?
N3 C10 H10A 109.5 . . ?
N3 C10 H10B 109.5 . . ?
H10A C10 H10B 109.5 . . ?
N3 C10 H10C 109.5 . . ?
H10A C10 H10C 109.5 . . ?
H10B C10 H10C 109.5 . . ?
N3 C11 H11A 109.5 . . ?
N3 C11 H11B 109.5 . . ?
H11A C11 H11B 109.5 . . ?
N3 C11 H11C 109.5 . . ?
H11A C11 H11C 109.5 . . ?
H11B C11 H11C 109.5 . . ?

loop_
_geom_bond_atom_site_label_1
_geom_bond_atom_site_label_2
_geom_bond_distance
_geom_bond_site_symmetry_2
_geom_bond_publ_flag
O1 C8 1.2258(19) . ?
N2 C8 1.334(2) . ?
N2 N3 1.411(2) . ?
N2 C9 1.456(2) . ?
N3 C10 1.451(3) . ?
N3 C11 1.463(3) . ?
C5 C4 1.381(2) . ?
C5 C6 1.382(2) . ?
C5 C8 1.501(2) . ?
C2 C7 1.383(3) . ?
C2 C3 1.383(3) . ?
C2 C1 1.443(3) . ?
C6 C7 1.376(3) . ?
C6 H6 0.9300 . ?
C7 H7 0.9300 . ?
C4 C3 1.378(3) . ?
C4 H4 0.9300 . ?
C3 H3 0.9300 . ?
N1 C1 1.140(3) . ?
C9 H9A 0.9600 . ?
C9 H9B 0.9600 . ?
C9 H9C 0.9600 . ?
C10 H10A 0.9600 . ?
C10 H10B 0.9600 . ?
C10 H10C 0.9600 . ?
C11 H11A 0.9600 . ?
C11 H11B 0.9600 . ?
C11 H11C 0.9600 . ?
